data_7130517
loop_
_publ_author_name
'Mears, Kristian'
'Kutzleb, Michelle'
'Stennett, Cary'
'Fettinger, James C.'
'Kaseman, Derrick'
'Yu, Ping'
'Vasko, Petra'
'Power, Philip P.'

_publ_section_title
;
 Terpene Dispersion Energy Donor Ligands in Borane Complexes
;
_journal_name_full 'Chemical Communications'
_journal_paper_doi 10.1039/D2CC04203G
_journal_year 2022
_chemical_absolute_configuration ad
_chemical_formula_moiety 'C33 H60 B P'
_chemical_formula_sum 'C33 H60 B P'
_chemical_formula_weight 498.59
_space_group_crystal_system trigonal
_space_group_IT_number 146
_space_group_name_Hall 'R 3'
_space_group_name_H-M_alt 'R 3 :H'
_atom_sites_solution_hydrogens difmap
_audit_creation_method SHELXL-2016/6
_audit_update_record
;
2022-06-18 deposited with the CCDC.	2022-08-12 downloaded from the CCDC.
;
_cell_angle_alpha 90
_cell_angle_beta 90
_cell_angle_gamma 120
_cell_formula_units_Z 3
_cell_length_a 18.590(2)
_cell_length_b 18.590(2)
_cell_length_c 7.7698(9)
_cell_measurement_reflns_used 5435
_cell_measurement_temperature 90(2)
_cell_measurement_theta_max 27.50
_cell_measurement_theta_min 2.91
_cell_volume 2325.4(4)
_computing_cell_refinement 'SAINT (8.34a) (Bruker, 2013)'
_computing_data_collection 'SMART (Version 5.054) (Bruker, 2002)'
_computing_data_reduction 'SAINT (8.34a) (Bruker, 2013)'
_computing_molecular_graphics 'Bruker SHELXTL'
_computing_publication_material 'Bruker SHELXTL'
_computing_structure_refinement 'SHELXL-2016/6 (Sheldrick, 2016)'
_computing_structure_solution 'SHELXT (Sheldrick, 2014)'
_diffrn_ambient_temperature 90(2)
_diffrn_measured_fraction_theta_full 0.987
_diffrn_measured_fraction_theta_max 0.987
_diffrn_measurement_device_type 'Bruker SMART1000 CCD'
_diffrn_measurement_method '\w and \f'
_diffrn_radiation_type MoK\a
_diffrn_radiation_wavelength 0.71073
_diffrn_reflns_av_R_equivalents 0.0195
_diffrn_reflns_av_unetI/netI 0.0227
_diffrn_reflns_Laue_measured_fraction_full 0.987
_diffrn_reflns_Laue_measured_fraction_max 0.987
_diffrn_reflns_limit_h_max 23
_diffrn_reflns_limit_h_min -23
_diffrn_reflns_limit_k_max 24
_diffrn_reflns_limit_k_min -24
_diffrn_reflns_limit_l_max 7
_diffrn_reflns_limit_l_min -9
_diffrn_reflns_number 5548
_diffrn_reflns_point_group_measured_fraction_full 0.979
_diffrn_reflns_point_group_measured_fraction_max 0.976
_diffrn_reflns_theta_full 25.242
_diffrn_reflns_theta_max 27.506
_diffrn_reflns_theta_min 2.911
_exptl_absorpt_coefficient_mu 0.108
_exptl_absorpt_correction_T_max 0.9716
_exptl_absorpt_correction_T_min 0.8884
_exptl_absorpt_correction_type multi-scan
_exptl_absorpt_process_details 'SADABS 2014/5 (Sheldrick, 2014)'
_exptl_crystal_colour Colorless
_exptl_crystal_density_diffrn 1.068
_exptl_crystal_description Needle
_exptl_crystal_F_000 834
_exptl_crystal_size_max 0.859
_exptl_crystal_size_mid 0.124
_exptl_crystal_size_min 0.115
_refine_diff_density_max 0.163
_refine_diff_density_min -0.125
_refine_diff_density_rms 0.027
_refine_ls_abs_structure_details
; 
 Flack x determined using 956 quotients [(I+)-(I-)]/[(I+)+(I-)] 
 (Parsons, Flack and Wagner, Acta Cryst. B69 (2013) 249-259). 
;
_refine_ls_abs_structure_Flack 0.03(3)
_refine_ls_extinction_method none
_refine_ls_goodness_of_fit_ref 1.060
_refine_ls_hydrogen_treatment refall
_refine_ls_matrix_type full
_refine_ls_number_parameters 187
_refine_ls_number_reflns 2144
_refine_ls_number_restraints 1
_refine_ls_restrained_S_all 1.060
_refine_ls_R_factor_all 0.0258
_refine_ls_R_factor_gt 0.0251
_refine_ls_shift/su_max 0.000
_refine_ls_shift/su_mean 0.000
_refine_ls_structure_factor_coef Fsqd
_refine_ls_weighting_details 'w=1/[\s^2^(Fo^2^)+(0.0341P)^2^+0.7033P] where P=(Fo^2^+2Fc^2^)/3'
_refine_ls_weighting_scheme calc
_refine_ls_wR_factor_gt 0.0608
_refine_ls_wR_factor_ref 0.0614
_reflns_Friedel_coverage 0.978
_reflns_Friedel_fraction_full 0.970
_reflns_Friedel_fraction_max 0.965
_reflns_number_gt 2120
_reflns_number_total 2144
_reflns_threshold_expression 'I > 2\s(I)'
_cod_data_source_file d2cc04203g2.cif
_cod_data_source_block MF106FMI
_cod_depositor_comments
;
The following automatic conversions were performed:

data item '_exptl_absorpt_correction_type' value 'Multi-scan' was
changed to 'multi-scan' in accordance with the
/home/data/users/saulius/crontab/automatic-downloads/rss-feeds/RSC/lib/dictionaries/cif_core.dic
dictionary named 'cif_core.dic' version 2.4.2 last updated on
2011-04-26.

Automatic conversion script
Id: cif_fix_values 7556 2019-12-06 15:28:31Z antanas 
;
_cod_original_cell_volume 2325.5(6)
_cod_database_code 7130517
_shelx_shelxl_version_number 2016/6
_shelx_space_group_comment
; 
The symmetry employed for this shelxl refinement is uniquely defined 
by the following loop, which should always be used as a source of 
symmetry information in preference to the above space-group names. 
They are only intended as comments. 
;
_shelx_estimated_absorpt_t_min 0.913
_shelx_estimated_absorpt_t_max 0.988

loop_
_space_group_symop_operation_xyz
'x, y, z'
'-y, x-y, z'
'-x+y, -x, z'
'x+2/3, y+1/3, z+1/3'
'-y+2/3, x-y+1/3, z+1/3'
'-x+y+2/3, -x+1/3, z+1/3'
'x+1/3, y+2/3, z+2/3'
'-y+1/3, x-y+2/3, z+2/3'
'-x+y+1/3, -x+2/3, z+2/3'

loop_
_atom_site_label
_atom_site_type_symbol
_atom_site_fract_x
_atom_site_fract_y
_atom_site_fract_z
_atom_site_U_iso_or_equiv
_atom_site_adp_type
_atom_site_occupancy
_atom_site_site_symmetry_order
_atom_site_calc_flag
_atom_site_refinement_flags_posn
_atom_site_refinement_flags_adp
_atom_site_refinement_flags_occupancy
_atom_site_disorder_assembly
_atom_site_disorder_group
P1 P 0.333333 0.666667 0.19168(11) 0.01735(19) Uani 1 3 d S T P . .
B1 B 0.333333 0.666667 0.4530(5) 0.0138(6) Uani 1 3 d S T P . .
C1 C 0.41967(12) 0.66996(12) 0.5118(3) 0.0179(4) Uani 1 1 d . . . . .
H1A H 0.419(2) 0.663(2) 0.632(6) 0.042(9) Uiso 1 1 d . . . . .
H1B H 0.4204(18) 0.6213(18) 0.473(4) 0.030(7) Uiso 1 1 d . . . . .
C2 C 0.50355(11) 0.74992(13) 0.4703(3) 0.0195(4) Uani 1 1 d . . . . .
H2 H 0.4904(16) 0.7826(17) 0.385(4) 0.019(6) Uiso 1 1 d . . . . .
C3 C 0.54051(12) 0.80782(12) 0.6254(3) 0.0201(4) Uani 1 1 d . . . . .
H3 H 0.4999(16) 0.8150(16) 0.684(4) 0.020(7) Uiso 1 1 d . . . . .
C4 C 0.59910(12) 0.78961(13) 0.7409(3) 0.0221(5) Uani 1 1 d . . . . .
C5 C 0.66708(11) 0.84056(14) 0.6045(3) 0.0229(5) Uani 1 1 d . . . . .
H5 H 0.7251(15) 0.8717(17) 0.650(3) 0.022(6) Uiso 1 1 d . . . . .
C6 C 0.66052(13) 0.78846(15) 0.4486(3) 0.0260(5) Uani 1 1 d . . . . .
H6B H 0.685(2) 0.752(2) 0.474(5) 0.038(8) Uiso 1 1 d . . . . .
H6A H 0.694(2) 0.826(2) 0.350(5) 0.041(9) Uiso 1 1 d . . . . .
C7 C 0.56954(14) 0.73165(16) 0.3876(3) 0.0281(5) Uani 1 1 d . . . . .
H7A H 0.5529(19) 0.673(2) 0.409(4) 0.031(8) Uiso 1 1 d . . . . .
H7B H 0.566(2) 0.737(2) 0.261(5) 0.036(8) Uiso 1 1 d . . . . .
C8 C 0.61988(14) 0.88765(14) 0.5641(4) 0.0295(6) Uani 1 1 d . . . . .
H8A H 0.6207(19) 0.9036(19) 0.443(4) 0.027(7) Uiso 1 1 d . . . . .
H8B H 0.6365(16) 0.9385(17) 0.634(4) 0.023(7) Uiso 1 1 d . . . . .
C9 C 0.61707(17) 0.8354(2) 0.9123(4) 0.0373(6) Uani 1 1 d . . . . .
H9B H 0.6681(18) 0.841(2) 0.965(4) 0.034(7) Uiso 1 1 d . . . . .
H9A H 0.572(2) 0.810(2) 1.001(5) 0.045(10) Uiso 1 1 d . . . . .
H9C H 0.626(3) 0.891(3) 0.887(6) 0.058(11) Uiso 1 1 d . . . . .
C10 C 0.57885(14) 0.70098(14) 0.7775(4) 0.0274(5) Uani 1 1 d . . . . .
H10A H 0.627(2) 0.700(2) 0.834(5) 0.048(10) Uiso 1 1 d . . . . .
H10B H 0.564(2) 0.666(2) 0.672(5) 0.040(8) Uiso 1 1 d . . . . .
H10C H 0.531(2) 0.674(2) 0.863(5) 0.048(9) Uiso 1 1 d . . . . .
C11 C 0.23120(13) 0.61702(16) 0.0913(3) 0.0234(4) Uani 1 1 d . . . . .
H11C H 0.203(2) 0.645(2) 0.122(5) 0.047(10) Uiso 1 1 d . . . . .
H11A H 0.199(2) 0.561(2) 0.131(5) 0.046(10) Uiso 1 1 d . . . . .
H11B H 0.2371(17) 0.6174(19) -0.031(4) 0.026(7) Uiso 1 1 d . . . . .

loop_
_atom_site_aniso_label
_atom_site_aniso_U_11
_atom_site_aniso_U_22
_atom_site_aniso_U_33
_atom_site_aniso_U_23
_atom_site_aniso_U_13
_atom_site_aniso_U_12
P1 0.0173(2) 0.0173(2) 0.0175(5) 0.000 0.000 0.00863(12)
B1 0.0124(8) 0.0124(8) 0.017(2) 0.000 0.000 0.0062(4)
C1 0.0149(9) 0.0168(9) 0.0224(13) 0.0003(8) -0.0010(8) 0.0082(7)
C2 0.0138(8) 0.0192(9) 0.0247(12) 0.0035(9) -0.0013(7) 0.0075(8)
C3 0.0154(9) 0.0156(9) 0.0300(14) -0.0010(8) -0.0001(8) 0.0082(8)
C4 0.0169(8) 0.0242(11) 0.0235(13) 0.0002(9) -0.0004(7) 0.0090(8)
C5 0.0128(8) 0.0215(10) 0.0295(13) 0.0042(9) -0.0006(8) 0.0050(8)
C6 0.0175(10) 0.0317(12) 0.0278(15) 0.0050(10) 0.0048(9) 0.0115(9)
C7 0.0194(10) 0.0354(13) 0.0249(16) -0.0040(10) 0.0033(9) 0.0103(9)
C8 0.0230(11) 0.0176(10) 0.0445(17) 0.0031(10) -0.0043(10) 0.0076(9)
C9 0.0283(12) 0.0449(15) 0.0298(17) -0.0096(11) -0.0056(11) 0.0118(11)
C10 0.0211(11) 0.0293(12) 0.0315(15) 0.0112(10) 0.0015(10) 0.0123(9)
C11 0.0214(9) 0.0265(11) 0.0195(13) -0.0028(10) -0.0047(8) 0.0098(9)

loop_
_atom_type_symbol
_atom_type_description
_atom_type_scat_dispersion_real
_atom_type_scat_dispersion_imag
_atom_type_scat_source
C C 0.0033 0.0016 'International Tables Vol C Tables 4.2.6.8 and 6.1.1.4'
H H 0.0000 0.0000 'International Tables Vol C Tables 4.2.6.8 and 6.1.1.4'
B B 0.0013 0.0007 'International Tables Vol C Tables 4.2.6.8 and 6.1.1.4'
P P 0.1023 0.0942 'International Tables Vol C Tables 4.2.6.8 and 6.1.1.4'

loop_
_geom_angle_atom_site_label_1
_geom_angle_atom_site_label_2
_geom_angle_atom_site_label_3
_geom_angle
_geom_angle_site_symmetry_1
_geom_angle_site_symmetry_3
_geom_angle_publ_flag
C11 P1 C11 102.99(10) 3_565 . ?
C11 P1 C11 102.98(10) 3_565 2_665 ?
C11 P1 C11 102.99(10) . 2_665 ?
C11 P1 B1 115.37(8) 3_565 . ?
C11 P1 B1 115.37(8) . . ?
C11 P1 B1 115.37(8) 2_665 . ?
C1 B1 C1 112.55(13) 2_665 3_565 ?
C1 B1 C1 112.55(13) 2_665 . ?
C1 B1 C1 112.55(13) 3_565 . ?
C1 B1 P1 106.19(15) 2_665 . ?
C1 B1 P1 106.19(15) 3_565 . ?
C1 B1 P1 106.19(15) . . ?
C2 C1 B1 118.15(16) . . ?
C2 C1 H1A 106(2) . . ?
B1 C1 H1A 109(2) . . ?
C2 C1 H1B 110.7(18) . . ?
B1 C1 H1B 110.5(18) . . ?
H1A C1 H1B 101(3) . . ?
C3 C2 C1 113.02(18) . . ?
C3 C2 C7 110.54(16) . . ?
C1 C2 C7 113.39(19) . . ?
C3 C2 H2 104.5(16) . . ?
C1 C2 H2 106.4(15) . . ?
C7 C2 H2 108.4(16) . . ?
C2 C3 C8 107.9(2) . . ?
C2 C3 C4 114.43(16) . . ?
C8 C3 C4 87.23(16) . . ?
C2 C3 H3 111.5(17) . . ?
C8 C3 H3 117.2(16) . . ?
C4 C3 H3 116.3(18) . . ?
C10 C4 C9 107.9(2) . . ?
C10 C4 C5 118.17(19) . . ?
C9 C4 C5 111.74(19) . . ?
C10 C4 C3 121.09(17) . . ?
C9 C4 C3 111.1(2) . . ?
C5 C4 C3 85.37(16) . . ?
C6 C5 C8 108.1(2) . . ?
C6 C5 C4 111.95(18) . . ?
C8 C5 C4 88.00(17) . . ?
C6 C5 H5 111.6(16) . . ?
C8 C5 H5 119.8(16) . . ?
C4 C5 H5 115.3(15) . . ?
C5 C6 C7 112.96(18) . . ?
C5 C6 H6B 111(2) . . ?
C7 C6 H6B 107.7(19) . . ?
C5 C6 H6A 109.9(18) . . ?
C7 C6 H6A 109.1(19) . . ?
H6B C6 H6A 106(3) . . ?
C6 C7 C2 115.6(2) . . ?
C6 C7 H7A 109.3(18) . . ?
C2 C7 H7A 108.8(18) . . ?
C6 C7 H7B 110.1(19) . . ?
C2 C7 H7B 106.4(19) . . ?
H7A C7 H7B 106(3) . . ?
C5 C8 C3 86.20(16) . . ?
C5 C8 H8A 115.8(18) . . ?
C3 C8 H8A 116.4(18) . . ?
C5 C8 H8B 115.4(16) . . ?
C3 C8 H8B 115.8(18) . . ?
H8A C8 H8B 107(2) . . ?
C4 C9 H9B 110.4(19) . . ?
C4 C9 H9A 116(2) . . ?
H9B C9 H9A 108(3) . . ?
C4 C9 H9C 107(3) . . ?
H9B C9 H9C 109(3) . . ?
H9A C9 H9C 107(3) . . ?
C4 C10 H10A 111(2) . . ?
C4 C10 H10B 113(2) . . ?
H10A C10 H10B 108(3) . . ?
C4 C10 H10C 110(2) . . ?
H10A C10 H10C 106(3) . . ?
H10B C10 H10C 109(3) . . ?
P1 C11 H11C 110(2) . . ?
P1 C11 H11A 110(2) . . ?
H11C C11 H11A 107(3) . . ?
P1 C11 H11B 109.5(17) . . ?
H11C C11 H11B 110(3) . . ?
H11A C11 H11B 110(3) . . ?

loop_
_geom_bond_atom_site_label_1
_geom_bond_atom_site_label_2
_geom_bond_distance
_geom_bond_site_symmetry_2
_geom_bond_publ_flag
P1 C11 1.820(2) 3_565 ?
P1 C11 1.820(2) . ?
P1 C11 1.820(2) 2_665 ?
P1 B1 2.030(4) . ?
B1 C1 1.640(2) 2_665 ?
B1 C1 1.640(2) 3_565 ?
B1 C1 1.640(2) . ?
C1 C2 1.558(3) . ?
C1 H1A 0.94(4) . ?
C1 H1B 0.96(3) . ?
C2 C3 1.531(3) . ?
C2 C7 1.565(3) . ?
C2 H2 1.01(3) . ?
C3 C8 1.555(3) . ?
C3 C4 1.573(3) . ?
C3 H3 0.94(3) . ?
C4 C10 1.522(3) . ?
C4 C9 1.525(4) . ?
C4 C5 1.556(3) . ?
C5 C6 1.517(4) . ?
C5 C8 1.550(3) . ?
C5 H5 1.00(3) . ?
C6 C7 1.554(3) . ?
C6 H6B 1.00(3) . ?
C6 H6A 1.01(4) . ?
C7 H7A 0.99(3) . ?
C7 H7B 0.99(4) . ?
C8 H8A 0.99(3) . ?
C8 H8B 1.00(3) . ?
C9 H9B 0.99(3) . ?
C9 H9A 1.01(4) . ?
C9 H9C 0.98(4) . ?
C10 H10A 1.00(4) . ?
C10 H10B 1.00(4) . ?
C10 H10C 1.02(4) . ?
C11 H11C 0.95(4) . ?
C11 H11A 0.95(4) . ?
C11 H11B 0.95(3) . ?

loop_
_geom_torsion_atom_site_label_1
_geom_torsion_atom_site_label_2
_geom_torsion_atom_site_label_3
_geom_torsion_atom_site_label_4
_geom_torsion
_geom_torsion_site_symmetry_1
_geom_torsion_site_symmetry_2
_geom_torsion_site_symmetry_3
_geom_torsion_site_symmetry_4
_geom_torsion_publ_flag
C1 B1 C1 C2 -49.3(4) 2_665 . . . ?
C1 B1 C1 C2 -177.79(16) 3_565 . . . ?
P1 B1 C1 C2 66.43(19) . . . . ?
B1 C1 C2 C3 100.5(2) . . . . ?
B1 C1 C2 C7 -132.7(2) . . . . ?
C1 C2 C3 C8 -175.79(17) . . . . ?
C7 C2 C3 C8 55.9(2) . . . . ?
C1 C2 C3 C4 89.0(2) . . . . ?
C7 C2 C3 C4 -39.3(2) . . . . ?
C2 C3 C4 C10 -38.7(3) . . . . ?
C8 C3 C4 C10 -147.1(2) . . . . ?
C2 C3 C4 C9 -166.86(19) . . . . ?
C8 C3 C4 C9 84.7(2) . . . . ?
C2 C3 C4 C5 81.60(19) . . . . ?
C8 C3 C4 C5 -26.86(18) . . . . ?
C10 C4 C5 C6 41.1(3) . . . . ?
C9 C4 C5 C6 167.3(2) . . . . ?
C3 C4 C5 C6 -81.84(19) . . . . ?
C10 C4 C5 C8 149.9(2) . . . . ?
C9 C4 C5 C8 -84.0(2) . . . . ?
C3 C4 C5 C8 26.93(17) . . . . ?
C8 C5 C6 C7 -52.7(3) . . . . ?
C4 C5 C6 C7 42.6(3) . . . . ?
C5 C6 C7 C2 11.6(3) . . . . ?
C3 C2 C7 C6 -12.9(3) . . . . ?
C1 C2 C7 C6 -141.1(2) . . . . ?
C6 C5 C8 C3 85.2(2) . . . . ?
C4 C5 C8 C3 -27.24(18) . . . . ?
C2 C3 C8 C5 -87.9(2) . . . . ?
C4 C3 C8 C5 26.93(18) . . . . ?
